data_7104340
loop_
_publ_author_name
'Li, Gao'
'Zhu, Chengfeng'
'Xi, Xiaobing'
'Cui, Yong'

_publ_section_title
;
 Selective binding and removal of organic molecules in a flexible
 polymeric material with stretchable metallosalen chains.
;
_journal_issue 16
_journal_name_full 'Chemical communications (Cambridge, England)'
_journal_page_first 2118
_journal_page_last 2120
_journal_paper_doi 10.1039/b901574d
_journal_volume 34
_journal_year 2009
_chemical_formula_sum 'C96 H96 N8 O4 Zn2'
_chemical_formula_weight 1556.55
_chemical_name_systematic
;
?
;
_space_group_IT_number 5
_symmetry_cell_setting monoclinic
_symmetry_space_group_name_Hall 'C 2y'
_symmetry_space_group_name_H-M 'C 1 2 1'
_atom_sites_solution_hydrogens geom
_atom_sites_solution_primary direct
_atom_sites_solution_secondary difmap
_audit_creation_method SHELXL-97
_cell_angle_alpha 90.00
_cell_angle_beta 92.096(2)
_cell_angle_gamma 90.00
_cell_formula_units_Z 4
_cell_length_a 14.4846(14)
_cell_length_b 25.908(3)
_cell_length_c 22.624(2)
_cell_measurement_reflns_used 22741
_cell_measurement_temperature 293(2)
_cell_measurement_theta_max 25.0
_cell_measurement_theta_min 2.38
_cell_volume 8484.6(14)
_computing_cell_refinement 'SAINT (Bruker, 1999)'
_computing_data_collection 'SMART (Bruker, 1997)'
_computing_data_reduction SAINT
_computing_molecular_graphics 'SHELXTL-PLUS (Sheldrick, 1990)'
_computing_publication_material SHELXL-97
_computing_structure_refinement 'SHELXL-97 (Sheldrick, 1997)'
_computing_structure_solution 'SHELXS-97 (Sheldrick, 1990)'
_diffrn_ambient_temperature 273(2)
_diffrn_measured_fraction_theta_full 0.997
_diffrn_measured_fraction_theta_max 0.997
_diffrn_radiation_monochromator graphite
_diffrn_radiation_source 'fine-focus sealed tube'
_diffrn_radiation_type MoK\a
_diffrn_radiation_wavelength 0.71073
_diffrn_reflns_av_R_equivalents 0.0227
_diffrn_reflns_av_sigmaI/netI 0.0559
_diffrn_reflns_limit_h_max 13
_diffrn_reflns_limit_h_min -17
_diffrn_reflns_limit_k_max 30
_diffrn_reflns_limit_k_min -29
_diffrn_reflns_limit_l_max 26
_diffrn_reflns_limit_l_min -23
_diffrn_reflns_number 22741
_diffrn_reflns_theta_full 25.00
_diffrn_reflns_theta_max 25.00
_diffrn_reflns_theta_min 2.38
_exptl_absorpt_coefficient_mu 0.621
_exptl_absorpt_correction_T_max 0.657
_exptl_absorpt_correction_T_min 0.510
_exptl_absorpt_correction_type multi-scan
_exptl_absorpt_process_details 'SADABS (Sheldrick, 1996)'
_exptl_crystal_colour 'Pale yellow'
_exptl_crystal_density_diffrn 1.219
_exptl_crystal_density_method 'not measured'
_exptl_crystal_description Block
_exptl_crystal_F_000 3280
_exptl_crystal_size_max 0.15
_exptl_crystal_size_mid 0.15
_exptl_crystal_size_min 0.10
_refine_diff_density_max 0.612
_refine_diff_density_min -0.358
_refine_diff_density_rms 0.060
_refine_ls_abs_structure_details 'Flack H D (1983), Acta Cryst. A39, 876-881'
_refine_ls_abs_structure_Flack 0.09(2)
_refine_ls_extinction_method none
_refine_ls_goodness_of_fit_ref 1.095
_refine_ls_hydrogen_treatment constr
_refine_ls_matrix_type full
_refine_ls_number_parameters 793
_refine_ls_number_reflns 14483
_refine_ls_number_restraints 17
_refine_ls_restrained_S_all 1.107
_refine_ls_R_factor_all 0.1143
_refine_ls_R_factor_gt 0.0673
_refine_ls_shift/su_max 0.000
_refine_ls_shift/su_mean 0.000
_refine_ls_structure_factor_coef Fsqd
_refine_ls_weighting_details 'calc w=1/[\s^2^(Fo^2^)+(0.0782P)^2^+6.6875P] where P=(Fo^2^+2Fc^2^)/3'
_refine_ls_weighting_scheme calc
_refine_ls_wR_factor_gt 0.1588
_refine_ls_wR_factor_ref 0.1863
_reflns_number_gt 8812
_reflns_number_total 14483
_reflns_threshold_expression >2sigma(I)
_cod_data_source_file b901574d.txt
_cod_data_source_block 1b.Benzene
_cod_depositor_comments
;
The following automatic conversions were performed:
'_symmetry_cell_setting' value 'Monoclinic' changed to 'monoclinic'
according to '/home/saulius/struct/CIF-dictionaries/cif_core.dic'
dictionary named 'cif_core.dic' version 2.4.1 from
2010-06-29.

'_exptl_absorpt_correction_type' value 'Multi-scan' changed
to 'multi-scan' according to
'/home/saulius/struct/CIF-dictionaries/cif_core.dic' dictionary named
'cif_core.dic' version 2.4.1 from 2010-06-29.

Automatic conversion script
Id: cif_fix_enum 1527 2010-12-29 10:47:43Z saulius 
;
_cod_original_sg_symbol_H-M C2
_cod_database_code 7104340

loop_
_symmetry_equiv_pos_as_xyz
'x, y, z'
'-x, y, -z'
'x+1/2, y+1/2, z'
'-x+1/2, y+1/2, -z'

loop_
_atom_site_label
_atom_site_type_symbol
_atom_site_fract_x
_atom_site_fract_y
_atom_site_fract_z
_atom_site_U_iso_or_equiv
_atom_site_adp_type
_atom_site_occupancy
_atom_site_symmetry_multiplicity
_atom_site_calc_flag
_atom_site_refinement_flags
_atom_site_disorder_assembly
_atom_site_disorder_group
Zn1 Zn 0.64629(7) 0.24201(3) 0.17385(4) 0.0713(3) Uani 1 1 d . . .
Zn2 Zn 0.64557(7) -0.11440(3) 0.67410(4) 0.0686(3) Uani 1 1 d . . .
O1 O 0.5589(5) 0.2955(3) 0.1391(3) 0.0875(19) Uani 1 1 d . . .
O2 O 0.5630(4) 0.2128(2) 0.2314(2) 0.0814(18) Uani 1 1 d . . .
O3 O 0.5616(5) -0.0804(3) 0.7289(3) 0.0866(19) Uani 1 1 d . . .
O4 O 0.5582(4) -0.1687(2) 0.6435(3) 0.0843(19) Uani 1 1 d . . .
N2 N 0.7568(5) 0.2052(3) 0.2203(3) 0.0714(19) Uani 1 1 d D . .
N3 N 0.7544(5) 0.2945(3) 0.1623(3) 0.075(2) Uani 1 1 d D . .
N6 N 0.7526(5) -0.1623(3) 0.6492(3) 0.076(2) Uani 1 1 d D . .
N7 N 0.7553(5) -0.0873(3) 0.7295(3) 0.0719(19) Uani 1 1 d D . .
N1 N 0.6396(4) -0.0601(2) 0.60421(18) 0.076(2) Uani 1 1 d G . .
C1 C 0.6466(5) -0.0073(2) 0.61420(18) 0.106(4) Uani 1 1 d G . .
H1A H 0.6550 0.0052 0.6526 0.128 Uiso 1 1 calc R . .
C2 C 0.6411(6) 0.02692(17) 0.5669(3) 0.113(4) Uani 1 1 d G . .
H2A H 0.6459 0.0623 0.5735 0.135 Uiso 1 1 calc R . .
C3 C 0.6286(5) 0.0083(2) 0.5095(2) 0.067(2) Uani 1 1 d G . .
C4 C 0.6216(5) -0.0445(2) 0.49951(17) 0.112(4) Uani 1 1 d G . .
H4A H 0.6132 -0.0570 0.4611 0.135 Uiso 1 1 calc R . .
C5 C 0.6271(5) -0.07871(17) 0.5469(2) 0.093(3) Uani 1 1 d G . .
H5A H 0.6223 -0.1140 0.5402 0.112 Uiso 1 1 calc R . .
C6 C 0.6192(8) 0.0441(4) 0.4603(4) 0.089(3) Uani 1 1 d . . .
C7 C 0.6098(8) 0.0708(4) 0.4178(4) 0.092(3) Uani 1 1 d . . .
C8 C 0.5988(5) 0.10697(18) 0.3660(2) 0.072(2) Uani 1 1 d G . .
C9 C 0.5107(4) 0.1231(2) 0.3480(3) 0.085(3) Uani 1 1 d G . .
H9A H 0.4594 0.1106 0.3670 0.102 Uiso 1 1 calc R . .
C10 C 0.4992(3) 0.1580(2) 0.3017(3) 0.084(3) Uani 1 1 d G . .
C11 C 0.5758(4) 0.1767(2) 0.2733(2) 0.066(2) Uani 1 1 d G . .
C12 C 0.6640(3) 0.1606(2) 0.2913(2) 0.075(3) Uani 1 1 d G . .
C13 C 0.6754(3) 0.1257(2) 0.3377(2) 0.076(3) Uani 1 1 d G . .
H13A H 0.7344 0.1149 0.3497 0.091 Uiso 1 1 calc R . .
C14 C 0.3996(7) 0.1732(4) 0.2803(4) 0.081(3) Uani 1 1 d D . .
C15 C 0.3894(7) 0.2320(4) 0.2936(5) 0.105(3) Uani 1 1 d D . .
H15A H 0.4325 0.2512 0.2711 0.158 Uiso 1 1 calc R . .
H15B H 0.4016 0.2381 0.3350 0.158 Uiso 1 1 calc R . .
H15C H 0.3276 0.2429 0.2830 0.158 Uiso 1 1 calc R . .
C16 C 0.3815(7) 0.1616(5) 0.2141(5) 0.107(3) Uani 1 1 d . . .
H16A H 0.3870 0.1251 0.2074 0.161 Uiso 1 1 calc R . .
H16B H 0.4259 0.1796 0.1914 0.161 Uiso 1 1 calc R . .
H16C H 0.3204 0.1728 0.2024 0.161 Uiso 1 1 calc R . .
C17 C 0.3249(8) 0.1440(5) 0.3160(5) 0.118(4) Uani 1 1 d . . .
H17A H 0.3288 0.1076 0.3083 0.177 Uiso 1 1 calc R . .
H17B H 0.2645 0.1562 0.3039 0.177 Uiso 1 1 calc R . .
H17C H 0.3355 0.1502 0.3575 0.177 Uiso 1 1 calc R . .
C18 C 0.7507(6) 0.1750(3) 0.2647(3) 0.062(2) Uani 1 1 d D . .
H18A H 0.8051 0.1613 0.2811 0.074 Uiso 1 1 calc R . .
C19 C 0.8443(5) 0.2193(3) 0.1958(3) 0.074(2) Uani 1 1 d . . .
H19A H 0.8431 0.2053 0.1555 0.089 Uiso 1 1 calc R . .
C20 C 0.9308(7) 0.2003(4) 0.2247(4) 0.087(3) Uani 1 1 d . . .
H20A H 0.9294 0.1629 0.2261 0.105 Uiso 1 1 calc R . .
H20B H 0.9354 0.2130 0.2650 0.105 Uiso 1 1 calc R . .
C21 C 1.0165(6) 0.2178(3) 0.1915(4) 0.096(3) Uani 1 1 d . . .
H21A H 1.0719 0.2076 0.2139 0.115 Uiso 1 1 calc R . .
H21B H 1.0169 0.2007 0.1534 0.115 Uiso 1 1 calc R . .
C22 C 1.0170(7) 0.2757(4) 0.1825(5) 0.113(4) Uani 1 1 d . . .
H22A H 1.0675 0.2966 0.1923 0.135 Uiso 1 1 calc R . .
C23 C 0.9271(7) 0.2961(4) 0.1558(5) 0.093(3) Uani 1 1 d . . .
H23A H 0.9205 0.2845 0.1151 0.111 Uiso 1 1 calc R . .
H23B H 0.9292 0.3335 0.1555 0.111 Uiso 1 1 calc R . .
C24 C 0.8440(5) 0.2787(3) 0.1890(3) 0.074(2) Uani 1 1 d . . .
H24A H 0.8492 0.2937 0.2287 0.088 Uiso 1 1 calc R . .
C25 C 0.7445(7) 0.3394(4) 0.1406(4) 0.078(3) Uani 1 1 d D . .
H25A H 0.7978 0.3593 0.1390 0.093 Uiso 1 1 calc R . .
C26 C 0.6590(4) 0.3635(2) 0.1179(3) 0.074(3) Uani 1 1 d G . .
C27 C 0.5707(5) 0.3431(2) 0.1212(2) 0.066(2) Uani 1 1 d G . .
C28 C 0.4944(4) 0.3723(3) 0.1028(3) 0.077(3) Uani 1 1 d G . .
C29 C 0.5065(5) 0.4219(3) 0.0811(3) 0.085(3) Uani 1 1 d G . .
H29A H 0.4555 0.4414 0.0688 0.102 Uiso 1 1 calc R . .
C30 C 0.5949(6) 0.44235(19) 0.0778(3) 0.094(3) Uani 1 1 d G . .
C31 C 0.6712(4) 0.4132(3) 0.0962(3) 0.093(3) Uani 1 1 d G . .
H31A H 0.7303 0.4268 0.0940 0.112 Uiso 1 1 calc R . .
C32 C 0.3935(7) 0.3508(4) 0.0986(4) 0.085(3) Uani 1 1 d . . .
C33 C 0.3864(9) 0.3078(5) 0.0522(5) 0.116(4) Uani 1 1 d . . .
H33A H 0.4039 0.3212 0.0146 0.175 Uiso 1 1 calc R . .
H33B H 0.3240 0.2954 0.0490 0.175 Uiso 1 1 calc R . .
H33C H 0.4269 0.2800 0.0638 0.175 Uiso 1 1 calc R . .
C34 C 0.3222(7) 0.3918(6) 0.0813(5) 0.133(5) Uani 1 1 d . . .
H34A H 0.3389 0.4080 0.0450 0.199 Uiso 1 1 calc R . .
H34B H 0.3204 0.4174 0.1120 0.199 Uiso 1 1 calc R . .
H34C H 0.2625 0.3761 0.0761 0.199 Uiso 1 1 calc R . .
C35 C 0.3650(8) 0.3261(6) 0.1574(5) 0.125(4) Uani 1 1 d . . .
H35A H 0.3029 0.3134 0.1530 0.187 Uiso 1 1 calc R . .
H35B H 0.3684 0.3516 0.1882 0.187 Uiso 1 1 calc R . .
H35C H 0.4060 0.2981 0.1674 0.187 Uiso 1 1 calc R . .
C36 C 0.6075(8) 0.4954(6) 0.0575(5) 0.100(4) Uani 1 1 d . . .
C37 C 0.6173(9) 0.5416(6) 0.0418(5) 0.112(4) Uani 1 1 d . . .
C38 C 0.6312(9) 0.5945(4) 0.0291(9) 0.349(10) Uani 1 1 d G . .
C39 C 0.6074(10) 0.6078(5) -0.0290(8) 0.349(10) Uani 1 1 d G . .
H39A H 0.5903 0.5822 -0.0562 0.419 Uiso 1 1 calc R . .
C40 C 0.6092(9) 0.6592(6) -0.0466(6) 0.349(10) Uani 1 1 d G . .
H40A H 0.5932 0.6680 -0.0854 0.419 Uiso 1 1 calc R . .
N4 N 0.6347(8) 0.6973(4) -0.0060(8) 0.349(10) Uani 1 1 d G . .
C41 C 0.6585(10) 0.6841(6) 0.0521(7) 0.349(10) Uani 1 1 d G . .
H41A H 0.6755 0.7096 0.0793 0.419 Uiso 1 1 calc R . .
C42 C 0.6567(9) 0.6327(7) 0.0697(6) 0.349(10) Uani 1 1 d G . .
H42A H 0.6726 0.6238 0.1086 0.419 Uiso 1 1 calc R . .
N5 N 0.6445(7) -0.5697(3) 0.4902(7) 0.38(2) Uani 1 1 d G . .
C43 C 0.6640(8) -0.5565(2) 0.5488(6) 0.47(3) Uani 1 1 d G . .
H43A H 0.6817 -0.5818 0.5761 0.560 Uiso 1 1 calc R . .
C44 C 0.6569(7) -0.5054(3) 0.5668(4) 0.265(12) Uani 1 1 d G . .
H44A H 0.6699 -0.4965 0.6060 0.318 Uiso 1 1 calc R . .
C45 C 0.6304(5) -0.4675(3) 0.5261(3) 0.108(3) Uani 1 1 d G . .
C46 C 0.6109(6) -0.4808(4) 0.4674(4) 0.356(17) Uani 1 1 d G . .
H46A H 0.5932 -0.4555 0.4401 0.427 Uiso 1 1 calc R . .
C47 C 0.6180(6) -0.5319(5) 0.4494(5) 0.46(3) Uani 1 1 d G . .
H47A H 0.6050 -0.5408 0.4102 0.554 Uiso 1 1 calc R . .
C48 C 0.6252(8) -0.4132(5) 0.5438(5) 0.099(4) Uani 1 1 d . . .
C49 C 0.6131(8) -0.3699(4) 0.5561(5) 0.092(3) Uani 1 1 d . . .
C50 C 0.5975(5) -0.31613(17) 0.5776(2) 0.078(3) Uani 1 1 d G . .
C51 C 0.5091(4) -0.2959(2) 0.5815(3) 0.082(3) Uani 1 1 d G . .
H51A H 0.4580 -0.3157 0.5701 0.099 Uiso 1 1 calc R . .
C52 C 0.4971(3) -0.2460(3) 0.6025(2) 0.076(3) Uani 1 1 d GD . .
C53 C 0.5735(4) -0.21633(18) 0.6195(2) 0.077(3) Uani 1 1 d G . .
C54 C 0.6620(3) -0.2366(2) 0.6156(2) 0.064(2) Uani 1 1 d G . .
C55 C 0.6739(3) -0.2865(2) 0.5947(3) 0.069(2) Uani 1 1 d G . .
H55A H 0.7331 -0.3001 0.5921 0.082 Uiso 1 1 calc R . .
C56 C 0.3971(7) -0.2239(4) 0.6032(4) 0.085(3) Uani 1 1 d D . .
C57 C 0.3692(8) -0.2085(5) 0.6662(5) 0.115(4) Uani 1 1 d . . .
H57A H 0.3713 -0.2384 0.6913 0.173 Uiso 1 1 calc R . .
H57B H 0.3077 -0.1946 0.6646 0.173 Uiso 1 1 calc R . .
H57C H 0.4114 -0.1829 0.6818 0.173 Uiso 1 1 calc R . .
C58 C 0.3227(8) -0.2634(5) 0.5809(5) 0.117(4) Uani 1 1 d . . .
H58A H 0.3206 -0.2917 0.6081 0.175 Uiso 1 1 calc R . .
H58B H 0.3383 -0.2759 0.5426 0.175 Uiso 1 1 calc R . .
H58C H 0.2635 -0.2468 0.5782 0.175 Uiso 1 1 calc R . .
C59 C 0.3935(9) -0.1789(5) 0.5586(6) 0.125(4) Uani 1 1 d . . .
H59A H 0.4381 -0.1532 0.5705 0.188 Uiso 1 1 calc R . .
H59B H 0.3328 -0.1639 0.5574 0.188 Uiso 1 1 calc R . .
H59C H 0.4072 -0.1916 0.5200 0.188 Uiso 1 1 calc R . .
C60 C 0.7472(7) -0.2082(4) 0.6296(3) 0.071(2) Uani 1 1 d D . .
H60A H 0.8025 -0.2253 0.6236 0.085 Uiso 1 1 calc R . .
C61 C 0.8436(5) -0.1360(3) 0.6593(3) 0.076(2) Uani 1 1 d . . .
H61A H 0.8443 -0.1071 0.6313 0.092 Uiso 1 1 calc R . .
C62 C 0.9306(7) -0.1673(5) 0.6489(5) 0.099(3) Uani 1 1 d . . .
H62A H 0.9279 -0.1814 0.6091 0.118 Uiso 1 1 calc R . .
H62B H 0.9348 -0.1958 0.6766 0.118 Uiso 1 1 calc R . .
C63 C 1.0153(8) -0.1327(4) 0.6570(5) 0.105(3) Uani 1 1 d . . .
H63A H 1.0708 -0.1527 0.6510 0.126 Uiso 1 1 calc R . .
H63B H 1.0125 -0.1051 0.6281 0.126 Uiso 1 1 calc R . .
C64 C 1.0185(6) -0.1103(4) 0.7186(4) 0.104(3) Uani 1 1 d . . .
H64A H 1.0718 -0.0878 0.7231 0.125 Uiso 1 1 calc R . .
H64B H 1.0261 -0.1381 0.7471 0.125 Uiso 1 1 calc R . .
C65 C 0.9310(6) -0.0794(4) 0.7325(4) 0.086(3) Uani 1 1 d . . .
H65A H 0.9341 -0.0686 0.7736 0.104 Uiso 1 1 calc R . .
H65B H 0.9274 -0.0487 0.7080 0.104 Uiso 1 1 calc R . .
C66 C 0.8460(5) -0.1121(3) 0.7210(3) 0.0726(19) Uani 1 1 d . . .
H66A H 0.8504 -0.1408 0.7491 0.087 Uiso 1 1 calc R . .
C67 C 0.7467(7) -0.0533(4) 0.7699(4) 0.084(3) Uani 1 1 d D . .
H67A H 0.8014 -0.0429 0.7890 0.101 Uiso 1 1 calc R . .
C68 C 0.6640(4) -0.0289(2) 0.7901(2) 0.062(2) Uani 1 1 d G . .
C69 C 0.5763(4) -0.0435(2) 0.7695(2) 0.079(3) Uani 1 1 d G . .
C70 C 0.4986(3) -0.0222(2) 0.7944(3) 0.071(2) Uani 1 1 d G . .
C71 C 0.5087(4) 0.0136(2) 0.8399(3) 0.077(2) Uani 1 1 d G . .
H71A H 0.4568 0.0278 0.8565 0.093 Uiso 1 1 calc R . .
C72 C 0.5965(5) 0.02818(19) 0.8605(2) 0.083(3) Uani 1 1 d G . .
C73 C 0.6741(4) 0.0069(2) 0.8356(2) 0.074(3) Uani 1 1 d G . .
H73A H 0.7329 0.0167 0.8494 0.089 Uiso 1 1 calc R . .
C74 C 0.3986(8) -0.0365(4) 0.7731(4) 0.099(3) Uani 1 1 d D . .
C75 C 0.3780(8) -0.0946(4) 0.7863(5) 0.118(4) Uani 1 1 d D . .
H75A H 0.3162 -0.1027 0.7727 0.177 Uiso 1 1 calc R . .
H75B H 0.3844 -0.1006 0.8281 0.177 Uiso 1 1 calc R . .
H75C H 0.4209 -0.1159 0.7661 0.177 Uiso 1 1 calc R . .
C76 C 0.3880(10) -0.0274(6) 0.7067(5) 0.144(5) Uani 1 1 d D . .
H76A H 0.3266 -0.0365 0.6933 0.216 Uiso 1 1 calc R . .
H76B H 0.4319 -0.0482 0.6867 0.216 Uiso 1 1 calc R . .
H76C H 0.3989 0.0084 0.6984 0.216 Uiso 1 1 calc R . .
C77 C 0.3254(8) -0.0045(5) 0.8049(6) 0.151(6) Uani 1 1 d D . .
H77A H 0.2648 -0.0147 0.7908 0.226 Uiso 1 1 calc R . .
H77B H 0.3344 0.0315 0.7969 0.226 Uiso 1 1 calc R . .
H77C H 0.3315 -0.0104 0.8467 0.226 Uiso 1 1 calc R . .
C78 C 0.6106(7) 0.0608(4) 0.9118(4) 0.079(3) Uani 1 1 d . . .
C79 C 0.6169(7) 0.0900(4) 0.9522(4) 0.083(3) Uani 1 1 d . . .
C80 C 0.6258(5) 0.1259(2) 1.0033(2) 0.078(3) Uani 1 1 d G . .
C81 C 0.6418(6) 0.10512(16) 1.0594(3) 0.092(3) Uani 1 1 d G . .
H81A H 0.6480 0.0696 1.0641 0.111 Uiso 1 1 calc R . .
C82 C 0.6488(5) 0.1374(2) 1.10838(19) 0.101(4) Uani 1 1 d G . .
H82A H 0.6595 0.1235 1.1459 0.121 Uiso 1 1 calc R . .
N8 N 0.6396(5) 0.19050(19) 1.1013(2) 0.073(2) Uani 1 1 d G . .
C83 C 0.6236(6) 0.21125(17) 1.0452(3) 0.127(5) Uani 1 1 d G . .
H83A H 0.6175 0.2468 1.0405 0.152 Uiso 1 1 calc R . .
C84 C 0.6167(6) 0.1789(2) 0.99620(18) 0.115(4) Uani 1 1 d G . .
H84A H 0.6059 0.1928 0.9587 0.138 Uiso 1 1 calc R . .
C85 C 0.1006(5) 0.0763(3) 0.2395(4) 0.153(5) Uiso 1 1 d G . .
H85A H 0.1601 0.0848 0.2287 0.184 Uiso 1 1 calc R . .
C86 C 0.0385(5) 0.0552(3) 0.1979(3) 0.125(3) Uiso 1 1 d G . .
H86A H 0.0564 0.0496 0.1593 0.150 Uiso 1 1 calc R . .
C87 C -0.0504(5) 0.0425(3) 0.2139(3) 0.128(3) Uiso 1 1 d G . .
H87A H -0.0920 0.0283 0.1861 0.154 Uiso 1 1 calc R . .
C88 C -0.0771(5) 0.0508(3) 0.2715(3) 0.103(3) Uiso 1 1 d G . .
H88A H -0.1366 0.0423 0.2822 0.124 Uiso 1 1 calc R . .
C89 C -0.0150(6) 0.0719(3) 0.3131(3) 0.131(4) Uiso 1 1 d G . .
H89A H -0.0328 0.0775 0.3516 0.158 Uiso 1 1 calc R . .
C90 C 0.0739(6) 0.0846(3) 0.2971(4) 0.157(5) Uiso 1 1 d G . .
H90A H 0.1155 0.0987 0.3249 0.188 Uiso 1 1 calc R . .
C91 C 0.5000 0.1886(8) 0.5000 0.146(7) Uiso 1 2 d SD . .
H91A H 0.5000 0.1528 0.5000 0.175 Uiso 1 2 calc SR . .
C92 C 0.5780(10) 0.2176(6) 0.5034(6) 0.172(5) Uiso 1 1 d D . .
H92A H 0.6347 0.2007 0.5051 0.207 Uiso 1 1 calc R . .
C93 C 0.5774(10) 0.2698(5) 0.5045(5) 0.147(5) Uiso 1 1 d D . .
H93A H 0.6335 0.2871 0.5085 0.177 Uiso 1 1 calc R . .
C94 C 0.5000 0.2977(8) 0.5000 0.148(6) Uiso 1 2 d SD . .
H94A H 0.5000 0.3336 0.5000 0.178 Uiso 1 2 calc SR . .
C95 C 0.5000 0.8477(11) 1.0000 0.221(12) Uiso 1 2 d SD . .
H95A H 0.5000 0.8118 1.0000 0.265 Uiso 1 2 calc SR . .
C96 C 0.5789(13) 0.8749(6) 1.0002(6) 0.197(7) Uiso 1 1 d D . .
H96A H 0.6345 0.8569 1.0018 0.236 Uiso 1 1 calc R . .
C97 C 0.5818(11) 0.9263(6) 0.9982(6) 0.174(6) Uiso 1 1 d D . .
H97A H 0.6373 0.9441 0.9957 0.209 Uiso 1 1 calc R . .
C98 C 0.5000 0.9510(12) 1.0000 0.219(12) Uiso 1 2 d SD . .
H98A H 0.5000 0.9869 1.0000 0.263 Uiso 1 2 calc SR . .

loop_
_atom_site_aniso_label
_atom_site_aniso_U_11
_atom_site_aniso_U_22
_atom_site_aniso_U_33
_atom_site_aniso_U_23
_atom_site_aniso_U_13
_atom_site_aniso_U_12
Zn1 0.0784(8) 0.0831(7) 0.0522(6) -0.0005(5) 0.0007(5) -0.0021(6)
Zn2 0.0763(8) 0.0766(7) 0.0529(6) -0.0003(5) 0.0007(5) 0.0015(6)
O1 0.080(5) 0.095(5) 0.087(4) -0.010(4) 0.005(3) -0.018(4)
O2 0.082(5) 0.101(4) 0.062(3) 0.025(3) 0.004(3) -0.002(4)
O3 0.072(4) 0.107(5) 0.081(4) -0.004(4) 0.005(3) -0.012(4)
O4 0.079(5) 0.082(4) 0.091(4) -0.014(3) 0.000(3) -0.018(3)
N2 0.066(4) 0.084(4) 0.064(4) -0.005(3) 0.001(3) -0.007(3)
N3 0.080(5) 0.080(5) 0.065(4) 0.006(3) -0.002(3) 0.013(4)
N6 0.072(5) 0.083(5) 0.072(4) -0.002(4) -0.004(3) 0.006(4)
N7 0.082(5) 0.087(4) 0.047(3) -0.001(3) 0.008(3) -0.001(4)
N1 0.071(5) 0.111(6) 0.045(4) -0.004(4) 0.008(3) 0.014(5)
C1 0.143(11) 0.074(6) 0.101(7) 0.029(6) -0.006(7) 0.026(6)
C2 0.177(12) 0.097(7) 0.064(6) -0.001(5) 0.007(6) 0.030(8)
C3 0.063(5) 0.066(5) 0.072(5) 0.003(4) 0.003(4) 0.000(4)
C4 0.191(12) 0.113(8) 0.031(4) 0.006(5) -0.020(5) -0.046(8)
C5 0.146(10) 0.063(5) 0.069(6) -0.004(4) -0.015(6) -0.024(6)
C6 0.091(7) 0.111(8) 0.067(6) 0.010(6) 0.004(5) 0.010(6)
C7 0.094(8) 0.118(8) 0.065(6) 0.016(6) 0.012(5) 0.006(6)
C8 0.088(7) 0.078(5) 0.050(4) -0.004(4) -0.014(4) -0.003(5)
C9 0.087(7) 0.087(6) 0.081(6) 0.010(5) 0.008(5) -0.021(5)
C10 0.091(8) 0.080(6) 0.083(6) -0.005(5) 0.028(5) 0.010(5)
C11 0.071(6) 0.072(5) 0.054(5) 0.002(4) 0.001(4) 0.008(5)
C12 0.081(8) 0.096(7) 0.047(5) 0.010(5) -0.005(4) -0.004(6)
C13 0.071(6) 0.095(6) 0.063(5) -0.014(5) 0.009(4) -0.008(5)
C14 0.070(6) 0.083(6) 0.090(6) 0.000(5) 0.009(5) -0.005(5)
C15 0.081(6) 0.121(8) 0.113(7) -0.002(6) 0.012(5) 0.014(6)
C16 0.089(7) 0.118(8) 0.114(8) -0.001(6) -0.016(6) -0.002(6)
C17 0.098(8) 0.119(8) 0.136(9) 0.024(7) -0.001(7) -0.002(7)
C18 0.060(5) 0.064(5) 0.060(5) 0.007(4) -0.002(4) 0.005(4)
C19 0.082(5) 0.084(5) 0.055(4) 0.005(4) -0.003(4) 0.002(4)
C20 0.081(7) 0.086(6) 0.095(6) -0.004(5) 0.007(5) -0.006(5)
C21 0.072(5) 0.097(6) 0.117(7) 0.005(5) 0.001(5) 0.005(4)
C22 0.073(6) 0.115(8) 0.149(10) 0.031(7) -0.018(6) -0.010(5)
C23 0.076(7) 0.089(7) 0.112(7) 0.007(6) -0.009(6) 0.000(6)
C24 0.071(5) 0.086(5) 0.063(4) -0.006(4) 0.004(4) 0.002(4)
C25 0.068(6) 0.091(7) 0.074(5) -0.026(5) 0.000(4) 0.004(5)
C26 0.101(9) 0.065(6) 0.056(5) 0.006(4) -0.008(5) 0.015(5)
C27 0.079(7) 0.072(6) 0.047(5) 0.005(4) 0.002(4) -0.012(5)
C28 0.074(7) 0.100(8) 0.058(5) -0.007(5) -0.001(4) -0.002(6)
C29 0.088(8) 0.108(8) 0.058(6) -0.007(6) -0.003(5) -0.007(7)
C30 0.142(11) 0.084(7) 0.055(6) -0.002(5) -0.004(6) 0.030(8)
C31 0.106(9) 0.104(8) 0.069(6) -0.012(6) -0.004(6) 0.013(7)
C32 0.069(7) 0.121(8) 0.064(6) -0.011(6) -0.002(4) 0.001(6)
C33 0.102(9) 0.126(9) 0.121(9) -0.039(8) -0.007(7) -0.019(7)
C34 0.078(8) 0.179(12) 0.141(10) 0.028(10) -0.013(7) 0.045(9)
C35 0.093(8) 0.216(12) 0.066(6) 0.006(7) 0.004(5) -0.006(8)
C36 0.088(8) 0.143(11) 0.069(7) -0.001(7) 0.005(5) 0.016(8)
C37 0.088(8) 0.159(11) 0.088(8) 0.028(8) -0.009(6) 0.013(8)
C38 0.158(8) 0.284(11) 0.61(2) 0.286(15) 0.140(12) 0.045(8)
C39 0.158(8) 0.284(11) 0.61(2) 0.286(15) 0.140(12) 0.045(8)
C40 0.158(8) 0.284(11) 0.61(2) 0.286(15) 0.140(12) 0.045(8)
N4 0.158(8) 0.284(11) 0.61(2) 0.286(15) 0.140(12) 0.045(8)
C41 0.158(8) 0.284(11) 0.61(2) 0.286(15) 0.140(12) 0.045(8)
C42 0.158(8) 0.284(11) 0.61(2) 0.286(15) 0.140(12) 0.045(8)
N5 0.143(12) 0.188(13) 0.83(5) -0.31(2) 0.22(2) -0.084(10)
C43 0.44(3) 0.093(10) 0.91(7) -0.10(2) 0.56(4) -0.073(15)
C44 0.34(2) 0.026(4) 0.45(3) -0.022(8) 0.32(2) -0.015(7)
C45 0.061(5) 0.134(7) 0.130(7) -0.101(6) 0.038(4) -0.033(5)
C46 0.093(8) 0.62(4) 0.35(2) -0.45(3) -0.040(10) 0.046(13)
C47 0.065(8) 0.50(4) 0.81(6) -0.57(4) -0.086(18) 0.065(15)
C48 0.101(8) 0.096(7) 0.102(8) -0.040(7) 0.018(6) -0.025(7)
C49 0.113(9) 0.070(6) 0.090(7) -0.008(6) -0.019(6) -0.014(6)
C50 0.095(8) 0.070(6) 0.068(6) 0.000(5) -0.012(5) 0.010(6)
C51 0.080(7) 0.093(7) 0.072(6) 0.005(6) -0.017(5) -0.026(6)
C52 0.091(8) 0.086(7) 0.050(5) 0.011(5) -0.009(4) -0.005(6)
C53 0.083(8) 0.084(6) 0.063(5) 0.019(5) -0.012(5) -0.023(6)
C54 0.056(6) 0.074(6) 0.061(5) 0.013(4) 0.003(4) 0.014(4)
C55 0.067(6) 0.071(6) 0.067(5) 0.008(4) -0.010(4) 0.005(5)
C56 0.095(8) 0.096(7) 0.063(5) -0.007(5) -0.008(5) -0.010(6)
C57 0.102(8) 0.141(8) 0.104(8) -0.026(7) 0.006(6) -0.021(7)
C58 0.101(9) 0.148(10) 0.101(7) -0.004(8) -0.012(6) 0.019(9)
C59 0.091(9) 0.157(11) 0.127(10) 0.034(9) -0.007(7) 0.021(8)
C60 0.084(6) 0.079(6) 0.049(4) -0.006(4) 0.004(4) 0.014(5)
C61 0.077(5) 0.084(5) 0.069(5) 0.009(4) 0.011(4) -0.009(4)
C62 0.081(7) 0.122(8) 0.094(7) -0.030(6) 0.010(5) 0.029(7)
C63 0.092(7) 0.110(7) 0.115(8) -0.014(6) 0.026(5) -0.017(6)
C64 0.072(5) 0.127(8) 0.112(7) 0.005(6) -0.011(5) -0.010(6)
C65 0.071(7) 0.116(7) 0.071(5) -0.007(5) -0.008(4) -0.011(6)
C66 0.077(5) 0.085(5) 0.055(4) -0.004(4) 0.001(3) 0.011(5)
C67 0.095(7) 0.108(7) 0.049(5) 0.013(5) -0.001(4) -0.007(6)
C68 0.076(7) 0.057(5) 0.053(5) 0.004(4) 0.001(4) 0.001(5)
C69 0.112(9) 0.082(6) 0.045(5) 0.002(4) 0.011(5) 0.010(6)
C70 0.069(6) 0.076(5) 0.067(5) 0.002(4) -0.006(4) 0.014(4)
C71 0.077(7) 0.085(5) 0.070(5) -0.004(4) 0.010(4) -0.010(5)
C72 0.104(8) 0.077(5) 0.070(5) -0.013(4) 0.034(5) 0.011(5)
C73 0.097(8) 0.064(5) 0.059(5) -0.010(4) -0.019(5) -0.005(5)
C74 0.091(8) 0.110(8) 0.095(7) -0.031(6) -0.004(5) 0.022(6)
C75 0.107(8) 0.118(9) 0.131(9) -0.019(7) 0.029(7) -0.003(7)
C76 0.150(12) 0.160(11) 0.118(10) 0.020(9) -0.053(8) -0.001(10)
C77 0.074(8) 0.180(12) 0.197(13) -0.074(10) -0.013(8) 0.023(8)
C78 0.089(7) 0.081(6) 0.068(6) -0.007(5) 0.008(5) 0.008(5)
C79 0.083(7) 0.098(7) 0.069(5) -0.015(5) 0.007(5) 0.008(5)
C80 0.072(6) 0.111(7) 0.051(4) -0.016(5) 0.004(4) -0.003(5)
C81 0.133(9) 0.066(5) 0.079(6) -0.001(5) 0.010(6) -0.017(6)
C82 0.176(11) 0.087(7) 0.040(4) 0.023(5) 0.009(5) 0.003(7)
N8 0.088(6) 0.069(4) 0.061(4) -0.003(4) -0.001(4) -0.001(4)
C83 0.206(15) 0.132(8) 0.043(5) -0.025(6) 0.012(7) 0.007(9)
C84 0.174(13) 0.079(6) 0.092(8) -0.006(6) 0.014(7) 0.024(7)

loop_
_atom_type_symbol
_atom_type_description
_atom_type_scat_dispersion_real
_atom_type_scat_dispersion_imag
_atom_type_scat_source
C C 0.0033 0.0016 'International Tables Vol C Tables 4.2.6.8 and 6.1.1.4'
H H 0.0000 0.0000 'International Tables Vol C Tables 4.2.6.8 and 6.1.1.4'
N N 0.0061 0.0033 'International Tables Vol C Tables 4.2.6.8 and 6.1.1.4'
O O 0.0106 0.0060 'International Tables Vol C Tables 4.2.6.8 and 6.1.1.4'
Zn Zn 0.2839 1.4301 'International Tables Vol C Tables 4.2.6.8 and 6.1.1.4'

loop_
_geom_angle_atom_site_label_1
_geom_angle_atom_site_label_2
_geom_angle_atom_site_label_3
_geom_angle
_geom_angle_site_symmetry_1
_geom_angle_site_symmetry_3
_geom_angle_publ_flag
O2 Zn1 O1 97.6(3) . . ?
O2 Zn1 N3 144.4(3) . . ?
O1 Zn1 N3 88.1(3) . . ?
O2 Zn1 N2 88.2(3) . . ?
O1 Zn1 N2 163.5(3) . . ?
N3 Zn1 N2 78.4(3) . . ?
O2 Zn1 N8 105(2) . 1_554 ?
O1 Zn1 N8 97(2) . 1_554 ?
N3 Zn1 N8 109(2) . 1_554 ?
N2 Zn1 N8 97(2) . 1_554 ?
O3 Zn2 O4 97.7(3) . . ?
O3 Zn2 N6 156.7(3) . . ?
O4 Zn2 N6 87.4(3) . . ?
O3 Zn2 N7 86.9(3) . . ?
O4 Zn2 N7 153.4(3) . . ?
N6 Zn2 N7 78.9(3) . . ?
O3 Zn2 N1 99.4(2) . . ?
O4 Zn2 N1 101.6(2) . . ?
N6 Zn2 N1 101.8(3) . . ?
N7 Zn2 N1 103.4(3) . . ?
C27 O1 Zn1 132.8(5) . . ?
C11 O2 Zn1 131.8(5) . . ?
C69 O3 Zn2 131.6(5) . . ?
C53 O4 Zn2 131.4(5) . . ?
C18 N2 C19 122.8(7) . . ?
C18 N2 Zn1 126.5(6) . . ?
C19 N2 Zn1 110.7(5) . . ?
C25 N3 C24 120.0(8) . . ?
C25 N3 Zn1 124.7(7) . . ?
C24 N3 Zn1 114.8(5) . . ?
C60 N6 C61 121.5(8) . . ?
C60 N6 Zn2 128.0(7) . . ?
C61 N6 Zn2 110.5(5) . . ?
C67 N7 C66 120.1(8) . . ?
C67 N7 Zn2 124.3(7) . . ?
C66 N7 Zn2 115.6(5) . . ?
C1 N1 C5 120.0 . . ?
C1 N1 Zn2 122.2(3) . . ?
C5 N1 Zn2 117.8(3) . . ?
C2 C1 N1 120.0 . . ?
C3 C2 C1 120.0 . . ?
C2 C3 C4 120.0 . . ?
C2 C3 C6 120.0(6) . . ?
C4 C3 C6 120.0(6) . . ?
C3 C4 C5 120.0 . . ?
C4 C5 N1 120.0 . . ?
C7 C6 C3 175.8(11) . . ?
C6 C7 C8 177.0(11) . . ?
C9 C8 C13 120.0 . . ?
C9 C8 C7 119.0(6) . . ?
C13 C8 C7 120.9(6) . . ?
C10 C9 C8 120.0 . . ?
C9 C10 C11 120.0 . . ?
C9 C10 C14 118.9(5) . . ?
C11 C10 C14 121.0(5) . . ?
O2 C11 C12 121.3(5) . . ?
O2 C11 C10 118.6(5) . . ?
C12 C11 C10 120.0 . . ?
C11 C12 C13 120.0 . . ?
C11 C12 C18 126.6(5) . . ?
C13 C12 C18 113.4(5) . . ?
C12 C13 C8 120.0 . . ?
C16 C14 C10 112.0(8) . . ?
C16 C14 C15 111.3(9) . . ?
C10 C14 C15 106.3(8) . . ?
C16 C14 C17 108.0(8) . . ?
C10 C14 C17 111.6(8) . . ?
C15 C14 C17 107.4(9) . . ?
N2 C18 C12 124.4(7) . . ?
N2 C19 C20 119.1(7) . . ?
N2 C19 C24 106.8(7) . . ?
C20 C19 C24 112.1(7) . . ?
C19 C20 C21 111.8(8) . . ?
C22 C21 C20 111.5(8) . . ?
C23 C22 C21 113.0(9) . . ?
C22 C23 C24 112.8(8) . . ?
N3 C24 C23 114.8(7) . . ?
N3 C24 C19 108.6(6) . . ?
C23 C24 C19 110.3(7) . . ?
N3 C25 C26 127.6(9) . . ?
C27 C26 C31 120.0 . . ?
C27 C26 C25 125.9(6) . . ?
C31 C26 C25 113.8(6) . . ?
O1 C27 C26 120.4(6) . . ?
O1 C27 C28 119.6(6) . . ?
C26 C27 C28 120.0 . . ?
C27 C28 C29 120.0 . . ?
C27 C28 C32 123.7(6) . . ?
C29 C28 C32 116.0(6) . . ?
C30 C29 C28 120.0 . . ?
C29 C30 C31 120.0 . . ?
C29 C30 C36 120.1(7) . . ?
C31 C30 C36 119.9(7) . . ?
C30 C31 C26 120.0 . . ?
C34 C32 C33 107.7(8) . . ?
C34 C32 C35 108.0(9) . . ?
C33 C32 C35 106.1(9) . . ?
C34 C32 C28 112.9(9) . . ?
C33 C32 C28 109.9(8) . . ?
C35 C32 C28 111.9(7) . . ?
C37 C36 C30 177.8(12) . . ?
C36 C37 C38 175.1(15) . . ?
C39 C38 C42 120.0 . . ?
C39 C38 C37 113.5(14) . . ?
C42 C38 C37 126.2(14) . . ?
C40 C39 C38 120.0 . . ?
C39 C40 N4 120.0 . . ?
C40 N4 C41 120.0 . . ?
C42 C41 N4 120.0 . . ?
C41 C42 C38 120.0 . . ?
C43 N5 C47 120.0 . . ?
C44 C43 N5 120.0 . . ?
C45 C44 C43 120.0 . . ?
C44 C45 C46 120.0 . . ?
C44 C45 C48 120.7(6) . . ?
C46 C45 C48 119.2(6) . . ?
C47 C46 C45 120.0 . . ?
C46 C47 N5 120.0 . . ?
C49 C48 C45 174.1(13) . . ?
C48 C49 C50 174.7(11) . . ?
C51 C50 C55 120.0 . . ?
C51 C50 C49 121.5(6) . . ?
C55 C50 C49 118.5(6) . . ?
C50 C51 C52 120.0 . . ?
C51 C52 C53 120.0 . . ?
C51 C52 C56 118.2(6) . . ?
C53 C52 C56 121.7(6) . . ?
O4 C53 C54 121.9(5) . . ?
O4 C53 C52 117.9(5) . . ?
C54 C53 C52 120.0 . . ?
C53 C54 C55 120.0 . . ?
C53 C54 C60 124.7(5) . . ?
C55 C54 C60 115.2(5) . . ?
C54 C55 C50 120.0 . . ?
C59 C56 C57 113.9(9) . . ?
C59 C56 C58 106.1(8) . . ?
C57 C56 C58 105.5(9) . . ?
C59 C56 C52 106.3(8) . . ?
C57 C56 C52 112.2(7) . . ?
C58 C56 C52 112.8(8) . . ?
N6 C60 C54 125.9(9) . . ?
N6 C61 C62 117.7(7) . . ?
N6 C61 C66 108.4(6) . . ?
C62 C61 C66 111.4(7) . . ?
C61 C62 C63 109.6(9) . . ?
C64 C63 C62 109.6(8) . . ?
C63 C64 C65 113.0(7) . . ?
C66 C65 C64 110.2(8) . . ?
N7 C66 C65 117.2(7) . . ?
N7 C66 C61 107.7(6) . . ?
C65 C66 C61 112.1(6) . . ?
N7 C67 C68 129.2(9) . . ?
C69 C68 C73 120.0 . . ?
C69 C68 C67 122.3(6) . . ?
C73 C68 C67 117.5(6) . . ?
O3 C69 C70 116.8(5) . . ?
O3 C69 C68 123.0(5) . . ?
C70 C69 C68 120.0 . . ?
C71 C70 C69 120.0 . . ?
C71 C70 C74 117.4(5) . . ?
C69 C70 C74 122.6(5) . . ?
C70 C71 C72 120.0 . . ?
C71 C72 C73 120.0 . . ?
C71 C72 C78 122.0(6) . . ?
C73 C72 C78 117.7(6) . . ?
C72 C73 C68 120.0 . . ?
C76 C74 C77 109.2(10) . . ?
C76 C74 C70 109.1(9) . . ?
C77 C74 C70 112.2(8) . . ?
C76 C74 C75 108.9(10) . . ?
C77 C74 C75 106.8(10) . . ?
C70 C74 C75 110.6(8) . . ?
C79 C78 C72 174.9(10) . . ?
C78 C79 C80 179.0(11) . . ?
C81 C80 C84 120.0 . . ?
C81 C80 C79 118.4(6) . . ?
C84 C80 C79 121.6(6) . . ?
C82 C81 C80 120.0 . . ?
C81 C82 N8 120.0 . . ?
C82 N8 C83 120.0 . . ?
C82 N8 Zn1 122.2(3) . 1_556 ?
C83 N8 Zn1 117.8(3) . 1_556 ?
C84 C83 N8 120.0 . . ?
C83 C84 C80 120.0 . . ?
C86 C85 C90 120.0 . . ?
C85 C86 C87 120.0 . . ?
C88 C87 C86 120.0 . . ?
C87 C88 C89 120.0 . . ?
C90 C89 C88 120.0 . . ?
C89 C90 C85 120.0 . . ?
C92 C91 C92 113(2) . 2_656 ?
C93 C92 C91 123.2(18) . . ?
C94 C93 C92 123.1(16) . . ?
C93 C94 C93 114.5(19) 2_656 . ?
C96 C95 C96 117(3) . 2_657 ?
C97 C96 C95 124(2) . . ?
C96 C97 C98 116(2) . . ?
C97 C98 C97 123(3) . 2_657 ?

loop_
_geom_bond_atom_site_label_1
_geom_bond_atom_site_label_2
_geom_bond_distance
_geom_bond_site_symmetry_2
_geom_bond_publ_flag
Zn1 O2 1.959(6) . ?
Zn1 O1 2.017(7) . ?
Zn1 N3 2.098(8) . ?
Zn1 N2 2.111(7) . ?
Zn1 N8 2.11(5) 1_554 ?
Zn2 O3 1.975(7) . ?
Zn2 O4 2.000(6) . ?
Zn2 N6 2.079(8) . ?
Zn2 N7 2.108(7) . ?
Zn2 N1 2.116(4) . ?
O1 C27 1.311(8) . ?
O2 C11 1.339(7) . ?
O3 C69 1.338(7) . ?
O4 C53 1.369(7) . ?
N2 C18 1.277(8) . ?
N2 C19 1.450(10) . ?
N3 C25 1.267(10) . ?
N3 C24 1.470(10) . ?
N6 C60 1.273(9) . ?
N6 C61 1.493(10) . ?
N7 C67 1.278(9) . ?
N7 C66 1.481(10) . ?
N1 C1 1.3900 . ?
N1 C5 1.3900 . ?
C1 C2 1.3900 . ?
C2 C3 1.3900 . ?
C3 C4 1.3900 . ?
C3 C6 1.452(11) . ?
C4 C5 1.3900 . ?
C6 C7 1.188(12) . ?
C7 C8 1.504(11) . ?
C8 C9 1.3900 . ?
C8 C13 1.3900 . ?
C9 C10 1.3900 . ?
C10 C11 1.3900 . ?
C10 C14 1.555(11) . ?
C11 C12 1.3900 . ?
C12 C13 1.3900 . ?
C12 C18 1.462(9) . ?
C14 C16 1.540(13) . ?
C14 C15 1.562(11) . ?
C14 C17 1.568(13) . ?
C19 C20 1.476(11) . ?
C19 C24 1.546(10) . ?
C20 C21 1.541(12) . ?
C21 C22 1.515(13) . ?
C22 C23 1.510(13) . ?
C23 C24 1.512(12) . ?
C25 C26 1.463(10) . ?
C26 C27 1.3900 . ?
C26 C31 1.3900 . ?
C27 C28 1.3900 . ?
C28 C29 1.3900 . ?
C28 C32 1.563(10) . ?
C29 C30 1.3900 . ?
C30 C31 1.3900 . ?
C30 C36 1.463(15) . ?
C32 C34 1.524(14) . ?
C32 C33 1.530(14) . ?
C32 C35 1.545(14) . ?
C36 C37 1.259(16) . ?
C37 C38 1.416(18) . ?
C38 C39 1.3900 . ?
C38 C42 1.3900 . ?
C39 C40 1.3900 . ?
C40 N4 1.3900 . ?
N4 C41 1.3900 . ?
C41 C42 1.3900 . ?
N5 C43 1.3900 . ?
N5 C47 1.3900 . ?
C43 C44 1.3900 . ?
C44 C45 1.3900 . ?
C45 C46 1.3900 . ?
C45 C48 1.465(13) . ?
C46 C47 1.3900 . ?
C48 C49 1.170(13) . ?
C49 C50 1.497(12) . ?
C50 C51 1.3900 . ?
C50 C55 1.3900 . ?
C51 C52 1.3900 . ?
C52 C53 1.3900 . ?
C52 C56 1.558(10) . ?
C53 C54 1.3900 . ?
C54 C55 1.3900 . ?
C54 C60 1.461(10) . ?
C56 C59 1.540(14) . ?
C56 C57 1.548(13) . ?
C56 C58 1.556(14) . ?
C61 C62 1.524(12) . ?
C61 C66 1.529(10) . ?
C62 C63 1.525(14) . ?
C63 C64 1.509(12) . ?
C64 C65 1.541(13) . ?
C65 C66 1.508(11) . ?
C67 C68 1.442(11) . ?
C68 C69 1.3900 . ?
C68 C73 1.3900 . ?
C69 C70 1.3900 . ?
C70 C71 1.3900 . ?
C70 C74 1.554(12) . ?
C71 C72 1.3900 . ?
C72 C73 1.3900 . ?
C72 C78 1.444(10) . ?
C74 C76 1.522(12) . ?
C74 C77 1.544(12) . ?
C74 C75 1.565(12) . ?
C78 C79 1.187(12) . ?
C79 C80 1.486(11) . ?
C80 C81 1.3900 . ?
C80 C84 1.3900 . ?
C81 C82 1.3900 . ?
C82 N8 1.3900 . ?
N8 C83 1.3900 . ?
N8 Zn1 2.115(4) 1_556 ?
C83 C84 1.3900 . ?
C85 C86 1.3900 . ?
C85 C90 1.3900 . ?
C86 C87 1.3900 . ?
C87 C88 1.3900 . ?
C88 C89 1.3900 . ?
C89 C90 1.3900 . ?
C91 C92 1.355(13) . ?
C91 C92 1.355(13) 2_656 ?
C92 C93 1.354(13) . ?
C93 C94 1.334(14) . ?
C94 C93 1.334(14) 2_656 ?
C95 C96 1.342(14) . ?
C95 C96 1.342(14) 2_657 ?
C96 C97 1.332(14) . ?
C97 C98 1.349(14) . ?
C98 C97 1.349(14) 2_657 ?
